data_2210461
loop_
_publ_author_name
'Xin-Xiang Lei'
'An-Jiang Zhang'
'Xiao-Bo Huang'
'Li-Xue Zhang'

_publ_section_title 6-(2-Chlorophenyl)-3-(4-ethoxyphenyl)-1,2,4-triazolo[3,4-<i>b</i>][1,3,4]thiadiazole
_journal_coeditor_code AC2043
_journal_issue 10
_journal_name_full 'Acta Crystallographica Section E'
_journal_page_first o4418
_journal_page_last o4419
_journal_paper_doi 10.1107/S160053680603635X
_journal_volume 62
_journal_year 2006
_chemical_formula_iupac 'C17 H13 Cl N4 O S'
_chemical_formula_moiety 'C17 H13 Cl N4 O S'
_chemical_formula_sum 'C17 H13 Cl N4 O S'
_chemical_formula_weight 356.83
_chemical_name_systematic
;
6-(2-Chlorophenyl)-3-(4-ethoxyphenyl)-1,2,4-
triazolo[3,4-b][1,3,4]thiadiazole
;
_space_group_IT_number 14
_symmetry_cell_setting monoclinic
_symmetry_space_group_name_Hall '-P 2ybc'
_symmetry_space_group_name_H-M 'P 1 21/c 1'
_atom_sites_solution_hydrogens geom
_atom_sites_solution_primary direct
_atom_sites_solution_secondary difmap
_audit_creation_method SHELXL-97
_cell_angle_alpha 90.00
_cell_angle_beta 122.870(4)
_cell_angle_gamma 90.00
_cell_formula_units_Z 4
_cell_length_a 10.8298(9)
_cell_length_b 10.6315(9)
_cell_length_c 16.6174(10)
_cell_measurement_reflns_used 2881
_cell_measurement_temperature 298(2)
_cell_measurement_theta_max 25.02
_cell_measurement_theta_min 2.41
_cell_volume 1607.0(2)
_computing_cell_refinement 'SAINT (Bruker, 2002)'
_computing_data_collection 'SMART (Bruker, 2002)'
_computing_data_reduction SAINT
_computing_molecular_graphics 'SHELXTL (Bruker, 2002)'
_computing_publication_material SHELXL97
_computing_structure_refinement 'SHELXL97 (Sheldrick, 1997)'
_computing_structure_solution 'SHELXS97 (Sheldrick, 1997)'
_diffrn_ambient_temperature 298(2)
_diffrn_measured_fraction_theta_full 0.997
_diffrn_measured_fraction_theta_max 0.997
_diffrn_measurement_device_type 'Bruker APEX area-detector'
_diffrn_measurement_method '\f and \w'
_diffrn_radiation_monochromator graphite
_diffrn_radiation_source 'fine-focus sealed tube'
_diffrn_radiation_type MoK\a
_diffrn_radiation_wavelength 0.71073
_diffrn_reflns_av_R_equivalents 0.0229
_diffrn_reflns_av_sigmaI/netI 0.0264
_diffrn_reflns_limit_h_max 12
_diffrn_reflns_limit_h_min -12
_diffrn_reflns_limit_k_max 12
_diffrn_reflns_limit_k_min -12
_diffrn_reflns_limit_l_max 15
_diffrn_reflns_limit_l_min -19
_diffrn_reflns_number 8346
_diffrn_reflns_theta_full 25.23
_diffrn_reflns_theta_max 25.23
_diffrn_reflns_theta_min 2.24
_diffrn_standards_number 0
_exptl_absorpt_coefficient_mu 0.379
_exptl_absorpt_correction_T_max 0.9383
_exptl_absorpt_correction_T_min 0.8661
_exptl_absorpt_correction_type multi-scan
_exptl_absorpt_process_details '(SADABS; Bruker, 2002)'
_exptl_crystal_colour Colorless
_exptl_crystal_density_diffrn 1.475
_exptl_crystal_density_method 'not measured'
_exptl_crystal_description Block
_exptl_crystal_F_000 736
_exptl_crystal_size_max 0.39
_exptl_crystal_size_mid 0.21
_exptl_crystal_size_min 0.17
_refine_diff_density_max 0.334
_refine_diff_density_min -0.310
_refine_ls_extinction_method none
_refine_ls_goodness_of_fit_ref 1.203
_refine_ls_hydrogen_treatment constr
_refine_ls_matrix_type full
_refine_ls_number_parameters 218
_refine_ls_number_reflns 2885
_refine_ls_number_restraints 0
_refine_ls_restrained_S_all 1.203
_refine_ls_R_factor_all 0.0695
_refine_ls_R_factor_gt 0.0632
_refine_ls_shift/su_max 0.002
_refine_ls_shift/su_mean 0.001
_refine_ls_structure_factor_coef Fsqd
_refine_ls_weighting_details 'calc w=1/[\s^2^(Fo^2^)+(0.0774P)^2^+0.6007P] where P=(Fo^2^+2Fc^2^)/3'
_refine_ls_weighting_scheme calc
_refine_ls_wR_factor_gt 0.1556
_refine_ls_wR_factor_ref 0.1603
_reflns_number_gt 2633
_reflns_number_total 2885
_reflns_threshold_expression I>2\s(I)
_cod_data_source_file ac2043.cif
_cod_data_source_block I
_cod_original_sg_symbol_H-M 'P 21/c'
_cod_database_code 2210461
_cod_database_fobs_code 2210461

loop_
_symmetry_equiv_pos_as_xyz
'x, y, z'
'-x, y+1/2, -z+1/2'
'-x, -y, -z'
'x, -y-1/2, z-1/2'

loop_
_atom_site_type_symbol
_atom_site_label
_atom_site_fract_x
_atom_site_fract_y
_atom_site_fract_z
_atom_site_U_iso_or_equiv
_atom_site_adp_type
_atom_site_calc_flag
_atom_site_refinement_flags
_atom_site_occupancy
Cl Cl1 0.45838(12) 0.42915(9) 0.26574(6) 0.0796(4) Uani d . 1
S S1 0.62120(10) 0.65331(8) 0.38584(6) 0.0583(3) Uani d . 1
O O1 1.0552(3) 0.8000(2) 1.02026(16) 0.0678(6) Uani d . 1
N N1 0.7256(3) 0.5911(2) 0.56367(17) 0.0464(6) Uani d . 1
N N2 0.7522(3) 0.7162(2) 0.55995(16) 0.0473(6) Uani d . 1
N N3 0.7296(4) 0.8885(3) 0.4791(2) 0.0694(8) Uani d . 1
N N4 0.7977(3) 0.9160(2) 0.5770(2) 0.0639(7) Uani d . 1
C C1 0.5304(3) 0.3512(3) 0.3742(2) 0.0523(7) Uani d . 1
C C2 0.4970(3) 0.2246(3) 0.3687(2) 0.0587(8) Uani d . 1
H H2 0.4386 0.1865 0.3091 0.070 Uiso calc R 1
C C3 0.5488(4) 0.1554(3) 0.4496(3) 0.0622(8) Uani d . 1
H H3 0.5269 0.0701 0.4453 0.075 Uiso calc R 1
C C4 0.6341(4) 0.2121(3) 0.5383(2) 0.0620(8) Uani d . 1
H H4 0.6688 0.1654 0.5939 0.074 Uiso calc R 1
C C5 0.6674(3) 0.3379(3) 0.5439(2) 0.0539(7) Uani d . 1
H H5 0.7253 0.3751 0.6039 0.065 Uiso calc R 1
C C6 0.6169(3) 0.4109(3) 0.4626(2) 0.0446(6) Uani d . 1
C C7 0.6574(3) 0.5454(3) 0.47719(19) 0.0441(6) Uani d . 1
C C8 0.7045(3) 0.7682(3) 0.4732(2) 0.0535(7) Uani d . 1
C C9 0.8107(3) 0.8134(3) 0.6244(2) 0.0505(7) Uani d . 1
C C10 0.8732(3) 0.8040(3) 0.7274(2) 0.0493(7) Uani d . 1
C C11 0.9169(4) 0.6909(3) 0.7762(2) 0.0567(8) Uani d . 1
H H11 0.9054 0.6172 0.7427 0.068 Uiso calc R 1
C C12 0.9773(4) 0.6854(3) 0.8736(2) 0.0587(8) Uani d . 1
H H12 1.0057 0.6085 0.9053 0.070 Uiso calc R 1
C C13 0.9953(3) 0.7944(3) 0.9238(2) 0.0531(7) Uani d . 1
C C14 0.9515(4) 0.9089(3) 0.8757(2) 0.0594(8) Uani d . 1
H H14 0.9633 0.9826 0.9093 0.071 Uiso calc R 1
C C15 0.8914(3) 0.9133(3) 0.7793(2) 0.0564(8) Uani d . 1
H H15 0.8620 0.9902 0.7476 0.068 Uiso calc R 1
C C16 1.1141(4) 0.6871(3) 1.0747(2) 0.0666(9) Uani d . 1
H H16A 1.1870 0.6513 1.0645 0.080 Uiso calc R 1
H H16B 1.0365 0.6257 1.0551 0.080 Uiso calc R 1
C C17 1.1832(4) 0.7201(4) 1.1781(3) 0.0838(11) Uani d . 1
H H17A 1.1099 0.7545 1.1875 0.126 Uiso calc R 1
H H17B 1.2594 0.7812 1.1966 0.126 Uiso calc R 1
H H17C 1.2246 0.6459 1.2166 0.126 Uiso calc R 1

loop_
_atom_site_aniso_label
_atom_site_aniso_U_11
_atom_site_aniso_U_22
_atom_site_aniso_U_33
_atom_site_aniso_U_12
_atom_site_aniso_U_13
_atom_site_aniso_U_23
Cl1 0.1084(8) 0.0666(6) 0.0438(5) -0.0003(5) 0.0284(5) -0.0012(4)
S1 0.0783(6) 0.0520(5) 0.0460(5) 0.0028(4) 0.0347(4) 0.0054(3)
O1 0.0820(16) 0.0579(14) 0.0530(13) 0.0000(11) 0.0297(12) -0.0085(11)
N1 0.0508(13) 0.0401(13) 0.0462(13) 0.0028(10) 0.0249(11) -0.0002(10)
N2 0.0554(14) 0.0397(13) 0.0491(14) 0.0031(10) 0.0298(12) 0.0027(10)
N3 0.097(2) 0.0483(16) 0.0633(18) -0.0035(14) 0.0440(17) 0.0054(13)
N4 0.0821(19) 0.0442(15) 0.0658(18) -0.0015(13) 0.0404(16) 0.0019(12)
C1 0.0539(17) 0.0539(18) 0.0497(17) 0.0058(13) 0.0284(15) -0.0017(13)
C2 0.0644(19) 0.0569(19) 0.0567(19) -0.0069(15) 0.0340(16) -0.0151(15)
C3 0.072(2) 0.0454(17) 0.077(2) -0.0037(15) 0.0452(19) -0.0052(16)
C4 0.074(2) 0.0523(19) 0.061(2) 0.0015(15) 0.0373(18) 0.0079(15)
C5 0.0584(18) 0.0506(17) 0.0499(17) -0.0009(14) 0.0276(15) -0.0008(13)
C6 0.0479(15) 0.0448(15) 0.0450(15) 0.0052(12) 0.0277(13) 0.0011(12)
C7 0.0456(15) 0.0481(15) 0.0420(15) 0.0072(12) 0.0260(13) 0.0046(12)
C8 0.0664(19) 0.0474(17) 0.0518(17) 0.0057(14) 0.0354(15) 0.0081(13)
C9 0.0523(17) 0.0418(15) 0.0567(18) 0.0019(12) 0.0292(15) -0.0032(13)
C10 0.0480(16) 0.0433(16) 0.0548(17) -0.0001(12) 0.0267(14) -0.0041(13)
C11 0.0647(19) 0.0429(16) 0.0555(19) 0.0018(14) 0.0279(16) -0.0076(13)
C12 0.070(2) 0.0430(16) 0.0569(19) 0.0017(14) 0.0303(17) -0.0011(14)
C13 0.0497(16) 0.0533(18) 0.0521(17) -0.0036(13) 0.0248(14) -0.0082(14)
C14 0.071(2) 0.0410(16) 0.062(2) -0.0024(14) 0.0331(17) -0.0112(14)
C15 0.0629(19) 0.0388(16) 0.062(2) -0.0012(13) 0.0307(16) -0.0029(13)
C16 0.061(2) 0.073(2) 0.061(2) 0.0052(16) 0.0305(17) 0.0007(17)
C17 0.076(2) 0.110(3) 0.060(2) 0.008(2) 0.033(2) 0.002(2)

loop_
_atom_type_symbol
_atom_type_description
_atom_type_scat_dispersion_real
_atom_type_scat_dispersion_imag
_atom_type_scat_source
C C 0.0033 0.0016 'International Tables Vol C Tables 4.2.6.8 and 6.1.1.4'
H H 0.0000 0.0000 'International Tables Vol C Tables 4.2.6.8 and 6.1.1.4'
Cl Cl 0.1484 0.1585 'International Tables Vol C Tables 4.2.6.8 and 6.1.1.4'
N N 0.0061 0.0033 'International Tables Vol C Tables 4.2.6.8 and 6.1.1.4'
O O 0.0106 0.0060 'International Tables Vol C Tables 4.2.6.8 and 6.1.1.4'
S S 0.1246 0.1234 'International Tables Vol C Tables 4.2.6.8 and 6.1.1.4'

loop_
_geom_angle_atom_site_label_1
_geom_angle_atom_site_label_2
_geom_angle_atom_site_label_3
_geom_angle
_geom_angle_publ_flag
C8 S1 C7 88.04(14) yes
C13 O1 C16 118.1(2) yes
C7 N1 N2 108.6(2) yes
C8 N2 N1 118.4(2) yes
C8 N2 C9 105.7(2) yes
N1 N2 C9 135.8(2) yes
C8 N3 N4 104.5(2) yes
C9 N4 N3 109.9(2) yes
C2 C1 C6 120.9(3) ?
C2 C1 Cl1 116.2(2) ?
C6 C1 Cl1 122.9(2) ?
C3 C2 C1 120.6(3) ?
C3 C2 H2 119.7 ?
C1 C2 H2 119.7 ?
C2 C3 C4 119.8(3) ?
C2 C3 H3 120.1 ?
C4 C3 H3 120.1 ?
C5 C4 C3 119.7(3) ?
C5 C4 H4 120.2 ?
C3 C4 H4 120.2 ?
C4 C5 C6 121.9(3) ?
C4 C5 H5 119.1 ?
C6 C5 H5 119.1 ?
C5 C6 C1 117.1(3) ?
C5 C6 C7 117.2(3) ?
C1 C6 C7 125.7(3) ?
N1 C7 C6 118.9(2) ?
N1 C7 S1 115.8(2) ?
C6 C7 S1 125.4(2) ?
N3 C8 N2 112.1(3) ?
N3 C8 S1 138.7(2) ?
N2 C8 S1 109.2(2) ?
N4 C9 N2 107.8(3) ?
N4 C9 C10 126.3(3) ?
N2 C9 C10 125.9(3) ?
C11 C10 C15 118.3(3) ?
C11 C10 C9 122.6(3) ?
C15 C10 C9 119.1(3) ?
C12 C11 C10 121.2(3) ?
C12 C11 H11 119.4 ?
C10 C11 H11 119.4 ?
C13 C12 C11 119.7(3) ?
C13 C12 H12 120.1 ?
C11 C12 H12 120.1 ?
O1 C13 C12 124.6(3) ?
O1 C13 C14 115.7(3) ?
C12 C13 C14 119.7(3) ?
C15 C14 C13 120.1(3) ?
C15 C14 H14 120.0 ?
C13 C14 H14 120.0 ?
C14 C15 C10 121.0(3) ?
C14 C15 H15 119.5 ?
C10 C15 H15 119.5 ?
O1 C16 C17 107.6(3) ?
O1 C16 H16A 110.2 ?
C17 C16 H16A 110.2 ?
O1 C16 H16B 110.2 ?
C17 C16 H16B 110.2 ?
H16A C16 H16B 108.5 ?
C16 C17 H17A 109.5 ?
C16 C17 H17B 109.5 ?
H17A C17 H17B 109.5 ?
C16 C17 H17C 109.5 ?
H17A C17 H17C 109.5 ?
H17B C17 H17C 109.5 ?

loop_
_geom_bond_atom_site_label_1
_geom_bond_atom_site_label_2
_geom_bond_distance
_geom_bond_publ_flag
Cl1 C1 1.737(3) yes
S1 C8 1.729(3) yes
S1 C7 1.768(3) yes
O1 C13 1.366(4) yes
O1 C16 1.428(4) yes
N1 C7 1.301(3) yes
N1 N2 1.369(3) yes
N2 C8 1.357(4) yes
N2 C9 1.371(4) yes
N3 C8 1.301(4) yes
N3 N4 1.404(4) yes
N4 C9 1.308(4) yes
C1 C2 1.384(4) ?
C1 C6 1.394(4) ?
C2 C3 1.358(5) ?
C2 H2 0.9300 ?
C3 C4 1.383(5) ?
C3 H3 0.9300 ?
C4 C5 1.375(4) ?
C4 H4 0.9300 ?
C5 C6 1.388(4) ?
C5 H5 0.9300 ?
C6 C7 1.477(4) ?
C9 C10 1.464(4) ?
C10 C11 1.382(4) ?
C10 C15 1.395(4) ?
C11 C12 1.380(4) ?
C11 H11 0.9300 ?
C12 C13 1.378(4) ?
C12 H12 0.9300 ?
C13 C14 1.391(4) ?
C14 C15 1.364(4) ?
C14 H14 0.9300 ?
C15 H15 0.9300 ?
C16 C17 1.497(5) ?
C16 H16A 0.9700 ?
C16 H16B 0.9700 ?
C17 H17A 0.9600 ?
C17 H17B 0.9600 ?
C17 H17C 0.9600 ?

loop_
_cod_related_entry_id
_cod_related_entry_database
_cod_related_entry_code
1 ChemSpider 1510868
